data_4125591
loop_
_publ_author_name
'Gonz\'alez-Fern\'andez, Elisa'
'Nicholls, Leo D. M.'
'Schaaf, Lukas D.'
'Far\`es, Christophe'
'Lehmann, Christian W.'
'Alcarazo, Manuel'

_publ_section_title
;
 Enantioselective Synthesis of [6]Carbohelicenes.
;
_journal_issue 4
_journal_name_full 'Journal of the American Chemical Society'
_journal_page_first 1428
_journal_page_last 1431
_journal_paper_doi 10.1021/jacs.6b12443
_journal_volume 139
_journal_year 2017
_chemical_absolute_configuration rmad
_chemical_formula_moiety 'C38 H24'
_chemical_formula_sum 'C38 H24'
_chemical_formula_weight 480.57
_space_group_crystal_system triclinic
_space_group_IT_number 2
_space_group_name_Hall '-P 1'
_space_group_name_H-M_alt 'P -1'
_symmetry_cell_setting triclinic
_symmetry_Int_Tables_number 2
_symmetry_space_group_name_Hall '-P 1'
_symmetry_space_group_name_H-M 'P -1'
_atom_sites_solution_hydrogens geom
_atom_sites_solution_primary direct
_atom_sites_solution_secondary difmap
_audit_block_code GON-GC-439
_audit_creation_date 2015-07-27
_audit_creation_method
;
Olex2 1.2
(compiled 2015.01.26 svn.r3150 for OlexSys, GUI svn.r4998)
;
_cell_angle_alpha 85.397(5)
_cell_angle_beta 82.509(5)
_cell_angle_gamma 87.759(6)
_cell_formula_units_Z 4
_cell_length_a 10.2480(6)
_cell_length_b 15.0433(8)
_cell_length_c 16.9963(8)
_cell_measurement_reflns_used 118210
_cell_measurement_temperature 100
_cell_measurement_theta_max 33.0991
_cell_measurement_theta_min 2.6667
_cell_volume 2588.4(2)
_computing_cell_refinement 'REVALCCD V. 1.6, 2008'
_computing_data_collection 'DATCOL (Bruker AXS, 2006)'
_computing_data_reduction 'REVALCCD V. 1.6, 2008'
_computing_molecular_graphics 'DIAMOND (Crystal Impact GbR, 1997-2013)'
_computing_publication_material 'Olex2 (Dolomanov et al., 2009)'
_computing_structure_refinement 'SHELXL (Sheldrick, 2013)'
_computing_structure_solution 'SHELXS (Sheldrick, 2013)'
_diffrn_ambient_temperature 100
_diffrn_detector_area_resol_mean 18.02
_diffrn_measured_fraction_theta_full 0.993
_diffrn_measured_fraction_theta_max 0.995
_diffrn_measurement_device_type 'Bruker AXS Enraf-Nonius KappaCCD'
_diffrn_measurement_method 'CCD \f- and \w-scans'
_diffrn_radiation_monochromator 'Incoatec Helios focusing multilayer optics'
_diffrn_radiation_source '0.2 x 2mm^2^ focus rotating anode'
_diffrn_radiation_type MoK\a
_diffrn_radiation_wavelength 0.71073
_diffrn_reflns_av_R_equivalents 0.0458
_diffrn_reflns_av_unetI/netI 0.0340
_diffrn_reflns_Laue_measured_fraction_full 0.993
_diffrn_reflns_Laue_measured_fraction_max 0.995
_diffrn_reflns_limit_h_max 15
_diffrn_reflns_limit_h_min -15
_diffrn_reflns_limit_k_max 23
_diffrn_reflns_limit_k_min -23
_diffrn_reflns_limit_l_max 26
_diffrn_reflns_limit_l_min -26
_diffrn_reflns_number 107452
_diffrn_reflns_point_group_measured_fraction_full 0.993
_diffrn_reflns_point_group_measured_fraction_max 0.995
_diffrn_reflns_theta_full 25.242
_diffrn_reflns_theta_max 33.136
_diffrn_reflns_theta_min 2.688
_diffrn_standards_number 0
_exptl_absorpt_coefficient_mu 0.070
_exptl_absorpt_correction_T_max 0.99725
_exptl_absorpt_correction_T_min 0.98649
_exptl_absorpt_correction_type gaussian
_exptl_absorpt_process_details 'SADABS (Bruker AXS, 2012)'
_exptl_crystal_colour colourless
_exptl_crystal_density_diffrn 1.233
_exptl_crystal_description needle
_exptl_crystal_F_000 1008
_exptl_crystal_size_max 0.19
_exptl_crystal_size_mid 0.10
_exptl_crystal_size_min 0.04
_refine_diff_density_max 0.407
_refine_diff_density_min -0.261
_refine_diff_density_rms 0.059
_refine_ls_extinction_method none
_refine_ls_goodness_of_fit_ref 1.087
_refine_ls_hydrogen_treatment constr
_refine_ls_matrix_type full
_refine_ls_number_parameters 685
_refine_ls_number_reflns 19635
_refine_ls_number_restraints 0
_refine_ls_restrained_S_all 1.087
_refine_ls_R_factor_all 0.0749
_refine_ls_R_factor_gt 0.0514
_refine_ls_shift/su_max 0.001
_refine_ls_shift/su_mean 0.000
_refine_ls_structure_factor_coef Fsqd
_refine_ls_weighting_details 'w=1/[\s^2^(Fo^2^)+(0.0554P)^2^+0.9849P] where P=(Fo^2^+2Fc^2^)/3'
_refine_ls_weighting_scheme calc
_refine_ls_wR_factor_gt 0.1265
_refine_ls_wR_factor_ref 0.1416
_reflns_Friedel_coverage 0.000
_reflns_number_gt 14852
_reflns_number_total 19635
_reflns_threshold_expression 'I > 2\s(I)'
_cod_data_source_file ja6b12443_si_005.cif
_cod_data_source_block 9543sadabs
_cod_depositor_comments
;
The following automatic conversions were performed:

'_symmetry_cell_setting' value 'TRICLINIC' changed to 'triclinic'
according to
/home/data/users/saulius/crontab/automatic-downloads/rss-feeds/ACS/lib/dictionaries/cif_core.dic
dictionary named 'cif_core.dic' version 2.4.2 from 2011-04-26.

Automatic conversion script
Id: cif_fix_values 4973 2017-02-22 13:04:09Z antanas 

 Adding full bibliography for 4125591--4125593.cif.
;
_cod_original_sg_symbol_Hall '-p 1 '
_cod_original_sg_symbol_H-M 'p -1'
_cod_database_code 4125591
_shelx_space_group_comment
;
The symmetry employed for this shelxl refinement is uniquely defined
by the following loop, which should always be used as a source of
symmetry information in preference to the above space-group names.
They are only intended as comments.
;
_olex2_refinement_description
;
1. Fixed Uiso
 At 1.2 times of:
  All C(H) groups
2.a Aromatic/amide H refined with riding coordinates:
 C7(H7), C9(H9), C56(H56), C59(H59), C30(H30), C6(H6), C60(H60), C10(H10),
 C24(H24), C34(H34), C57(H57), C35(H35), C68(H68), C20(H20), C64(H64), C26(H26),
  C14(H14), C66(H66), C15(H15), C65(H65), C18(H18), C70(H70), C16(H16),
 C72(H72), C23(H23), C76(H76), C71(H71), C67(H67), C38(H38), C17(H17), C27(H27),
  C36(H36), C78(H78), C74(H74), C77(H77), C80(H80), C84(H84), C21(H21),
 C29(H29), C28(H28), C79(H79), C73(H73), C22(H22), C37(H37), C88(H88), C85(H85),
  C87(H87), C86(H86)
;
_shelx_shelxl_version_number 2014/7
_olex2_submission_special_instructions 'No special instructions were received'

loop_
_space_group_symop_operation_xyz
'x, y, z'
'-x, -y, -z'

loop_
_atom_site_label
_atom_site_type_symbol
_atom_site_fract_x
_atom_site_fract_y
_atom_site_fract_z
_atom_site_U_iso_or_equiv
_atom_site_adp_type
_atom_site_occupancy
_atom_site_site_symmetry_order
_atom_site_calc_flag
_atom_site_refinement_flags_posn
C8 C 0.21776(9) 0.24304(7) 0.50724(6) 0.01550(16) Uani 1 1 d .
C61 C 0.53401(10) 0.44263(7) 0.64404(6) 0.01878(18) Uani 1 1 d .
C3 C 0.17874(9) 0.20377(6) 0.58626(6) 0.01470(16) Uani 1 1 d .
C69 C 0.62952(10) 0.53021(7) 0.75909(6) 0.01639(17) Uani 1 1 d .
C75 C 0.65858(10) 0.70766(7) 0.81801(6) 0.01640(17) Uani 1 1 d .
C11 C 0.15068(10) -0.03344(7) 0.53387(6) 0.01827(18) Uani 1 1 d .
C52 C 0.55716(9) 0.58521(6) 0.70075(6) 0.01514(16) Uani 1 1 d .
C31 C 0.18767(10) 0.41142(7) 0.69643(7) 0.01930(18) Uani 1 1 d .
C12 C 0.13418(10) -0.11239(7) 0.53502(6) 0.01838(18) Uani 1 1 d .
C4 C 0.16769(9) 0.26156(7) 0.65063(6) 0.01560(16) Uani 1 1 d .
C5 C 0.19577(10) 0.35184(7) 0.63411(6) 0.01706(17) Uani 1 1 d .
C32 C 0.18638(10) 0.46491(7) 0.74569(7) 0.01978(19) Uani 1 1 d .
C53 C 0.52960(9) 0.67955(6) 0.70064(6) 0.01489(16) Uani 1 1 d .
C7 C 0.24398(10) 0.33509(7) 0.49372(6) 0.01767(17) Uani 1 1 d .
H7 H 0.2690 0.3599 0.4410 0.021 Uiso 1 1 calc R
C9 C 0.23242(10) 0.19056(7) 0.44095(6) 0.01813(18) Uani 1 1 d .
H9 H 0.2586 0.2178 0.3892 0.022 Uiso 1 1 calc R
C56 C 0.45480(10) 0.86392(7) 0.69452(7) 0.02072(19) Uani 1 1 d .
H56 H 0.4288 0.9253 0.6937 0.025 Uiso 1 1 calc R
C13 C 0.11220(10) -0.20627(7) 0.53982(6) 0.01705(17) Uani 1 1 d .
C19 C 0.11537(10) 0.05606(7) 0.67155(6) 0.01703(17) Uani 1 1 d .
C51 C 0.51240(10) 0.53717(7) 0.64266(6) 0.01675(17) Uani 1 1 d .
C58 C 0.45416(9) 0.72004(7) 0.64107(6) 0.01632(17) Uani 1 1 d .
C2 C 0.15498(9) 0.10960(7) 0.59485(6) 0.01527(16) Uani 1 1 d .
C59 C 0.41266(10) 0.66882(7) 0.58303(6) 0.01788(18) Uani 1 1 d .
H59 H 0.3639 0.6969 0.5436 0.021 Uiso 1 1 calc R
C33 C 0.19017(10) 0.52468(7) 0.80673(6) 0.01850(18) Uani 1 1 d .
C1 C 0.17085(10) 0.06077(7) 0.52750(6) 0.01692(17) Uani 1 1 d .
C30 C -0.00180(11) 0.21373(7) 0.76531(7) 0.02080(19) Uani 1 1 d .
H30 H -0.0663 0.2165 0.7297 0.025 Uiso 1 1 calc R
C6 C 0.23375(10) 0.38833(7) 0.55530(6) 0.01904(18) Uani 1 1 d .
H6 H 0.2520 0.4499 0.5455 0.023 Uiso 1 1 calc R
C63 C 0.56762(10) 0.26784(7) 0.65477(6) 0.01736(17) Uani 1 1 d .
C60 C 0.44198(10) 0.57973(7) 0.58314(6) 0.01832(18) Uani 1 1 d .
H60 H 0.4152 0.5462 0.5433 0.022 Uiso 1 1 calc R
C10 C 0.20955(10) 0.10169(7) 0.45034(6) 0.01878(18) Uani 1 1 d .
H10 H 0.2195 0.0672 0.4054 0.023 Uiso 1 1 calc R
C24 C -0.01008(11) 0.01997(8) 0.68624(7) 0.0227(2) Uani 1 1 d .
H24 H -0.0727 0.0354 0.6505 0.027 Uiso 1 1 calc R
C81 C 0.56985(11) 0.88423(7) 0.80861(7) 0.02098(19) Uani 1 1 d .
C62 C 0.54724(10) 0.36260(7) 0.64676(6) 0.01931(18) Uani 1 1 d .
C55 C 0.53151(10) 0.82631(7) 0.75306(6) 0.01794(18) Uani 1 1 d .
C34 C 0.23026(10) 0.61241(7) 0.78712(6) 0.01834(18) Uani 1 1 d .
H34 H 0.2514 0.6333 0.7329 0.022 Uiso 1 1 calc R
C57 C 0.41832(10) 0.81213(7) 0.63949(7) 0.01996(19) Uani 1 1 d .
H57 H 0.3684 0.8379 0.5997 0.024 Uiso 1 1 calc R
C35 C 0.23935(11) 0.66916(7) 0.84670(7) 0.02112(19) Uani 1 1 d .
H35 H 0.2672 0.7286 0.8332 0.025 Uiso 1 1 calc R
C68 C 0.51633(10) 0.21292(7) 0.60433(7) 0.02013(19) Uani 1 1 d .
H68 H 0.4653 0.2382 0.5649 0.024 Uiso 1 1 calc R
C20 C 0.20587(11) 0.03275(7) 0.72441(6) 0.0217(2) Uani 1 1 d .
H20 H 0.2910 0.0573 0.7152 0.026 Uiso 1 1 calc R
C64 C 0.64083(11) 0.22968(7) 0.71380(6) 0.02061(19) Uani 1 1 d .
H64 H 0.6745 0.2665 0.7489 0.025 Uiso 1 1 calc R
C26 C 0.22145(12) 0.23050(8) 0.78972(7) 0.0230(2) Uani 1 1 d .
H26 H 0.3102 0.2444 0.7709 0.028 Uiso 1 1 calc R
C14 C 0.07390(11) -0.25229(8) 0.61371(7) 0.02109(19) Uani 1 1 d .
H14 H 0.0629 -0.2214 0.6608 0.025 Uiso 1 1 calc R
C66 C 0.61421(12) 0.08405(8) 0.67014(8) 0.0261(2) Uani 1 1 d .
H66 H 0.6307 0.0214 0.6751 0.031 Uiso 1 1 calc R
C15 C 0.05207(11) -0.34322(8) 0.61797(8) 0.0258(2) Uani 1 1 d .
H15 H 0.0256 -0.3744 0.6680 0.031 Uiso 1 1 calc R
C54 C 0.57052(9) 0.73607(7) 0.75656(6) 0.01547(16) Uani 1 1 d .
C25 C 0.12858(10) 0.23262(7) 0.73630(6) 0.01709(17) Uani 1 1 d .
C83 C 0.63662(12) 0.99493(7) 0.90805(7) 0.0230(2) Uani 1 1 d .
C82 C 0.59858(12) 0.93607(7) 0.85347(7) 0.0225(2) Uani 1 1 d .
C65 C 0.66403(12) 0.13805(8) 0.72089(7) 0.0246(2) Uani 1 1 d .
H65 H 0.7141 0.1123 0.7606 0.030 Uiso 1 1 calc R
C18 C 0.12973(11) -0.25268(7) 0.47094(7) 0.02066(19) Uani 1 1 d .
H18 H 0.1562 -0.2220 0.4207 0.025 Uiso 1 1 calc R
C70 C 0.76064(11) 0.50477(8) 0.73788(7) 0.0245(2) Uani 1 1 d .
H70 H 0.8070 0.5295 0.6895 0.029 Uiso 1 1 calc R
C16 C 0.06876(12) -0.38867(8) 0.54938(9) 0.0283(2) Uani 1 1 d .
H16 H 0.0530 -0.4508 0.5526 0.034 Uiso 1 1 calc R
C72 C 0.75792(13) 0.40720(8) 0.85683(7) 0.0275(2) Uani 1 1 d .
H72 H 0.8012 0.3649 0.8899 0.033 Uiso 1 1 calc R
C23 C -0.04356(14) -0.03838(8) 0.75296(8) 0.0301(3) Uani 1 1 d .
H23 H -0.1291 -0.0622 0.7629 0.036 Uiso 1 1 calc R
C76 C 0.79418(11) 0.71212(9) 0.79806(7) 0.0274(2) Uani 1 1 d .
H76 H 0.8298 0.7270 0.7444 0.033 Uiso 1 1 calc R
C71 C 0.82478(12) 0.44361(9) 0.78657(8) 0.0286(2) Uani 1 1 d .
H71 H 0.9144 0.4269 0.7715 0.034 Uiso 1 1 calc R
C67 C 0.54020(12) 0.12113(8) 0.61209(7) 0.0247(2) Uani 1 1 d .
H67 H 0.5059 0.0838 0.5777 0.030 Uiso 1 1 calc R
C38 C 0.15746(13) 0.49495(8) 0.88684(7) 0.0252(2) Uani 1 1 d .
H38 H 0.1289 0.4358 0.9007 0.030 Uiso 1 1 calc R
C17 C 0.10836(12) -0.34385(8) 0.47610(8) 0.0266(2) Uani 1 1 d .
H17 H 0.1209 -0.3755 0.4294 0.032 Uiso 1 1 calc R
C27 C 0.18475(14) 0.20816(9) 0.87033(7) 0.0296(2) Uani 1 1 d .
H27 H 0.2486 0.2066 0.9063 0.036 Uiso 1 1 calc R
C36 C 0.20772(12) 0.63892(8) 0.92616(7) 0.0255(2) Uani 1 1 d .
H36 H 0.2141 0.6777 0.9669 0.031 Uiso 1 1 calc R
C78 C 0.82723(13) 0.67363(9) 0.93406(8) 0.0285(2) Uani 1 1 d .
H78 H 0.8845 0.6618 0.9735 0.034 Uiso 1 1 calc R
C74 C 0.56313(12) 0.49347(9) 0.83020(7) 0.0265(2) Uani 1 1 d .
H74 H 0.4736 0.5100 0.8455 0.032 Uiso 1 1 calc R
C77 C 0.87826(12) 0.69506(10) 0.85574(8) 0.0317(3) Uani 1 1 d .
H77 H 0.9708 0.6981 0.8414 0.038 Uiso 1 1 calc R
C80 C 0.60856(12) 0.68638(10) 0.89683(7) 0.0284(2) Uani 1 1 d .
H80 H 0.5161 0.6833 0.9114 0.034 Uiso 1 1 calc R
C84 C 0.74129(13) 0.97044(9) 0.95114(7) 0.0279(2) Uani 1 1 d .
H84 H 0.7866 0.9148 0.9442 0.033 Uiso 1 1 calc R
C21 C 0.17267(14) -0.02622(9) 0.79061(7) 0.0311(3) Uani 1 1 d .
H21 H 0.2354 -0.0423 0.8262 0.037 Uiso 1 1 calc R
C29 C -0.03816(13) 0.19082(8) 0.84590(7) 0.0270(2) Uani 1 1 d .
H29 H -0.1269 0.1770 0.8650 0.032 Uiso 1 1 calc R
C28 C 0.05493(15) 0.18812(9) 0.89839(7) 0.0309(3) Uani 1 1 d .
H28 H 0.0300 0.1726 0.9534 0.037 Uiso 1 1 calc R
C79 C 0.69239(14) 0.66950(11) 0.95467(8) 0.0346(3) Uani 1 1 d .
H79 H 0.6570 0.6551 1.0085 0.042 Uiso 1 1 calc R
C73 C 0.62765(14) 0.43243(10) 0.87908(8) 0.0329(3) Uani 1 1 d .
H73 H 0.5821 0.4080 0.9278 0.039 Uiso 1 1 calc R
C22 C 0.04801(16) -0.06172(9) 0.80485(8) 0.0351(3) Uani 1 1 d .
H22 H 0.0255 -0.1020 0.8501 0.042 Uiso 1 1 calc R
C37 C 0.16682(14) 0.55209(9) 0.94612(7) 0.0289(2) Uani 1 1 d .
H37 H 0.1452 0.5317 1.0005 0.035 Uiso 1 1 calc R
C88 C 0.57016(14) 1.07708(8) 0.91874(7) 0.0278(2) Uani 1 1 d .
H88 H 0.4989 1.0944 0.8897 0.033 Uiso 1 1 calc R
C85 C 0.77937(16) 1.02706(10) 1.00411(8) 0.0342(3) Uani 1 1 d .
H85 H 0.8508 1.0102 1.0331 0.041 Uiso 1 1 calc R
C87 C 0.60910(16) 1.13313(9) 0.97217(8) 0.0346(3) Uani 1 1 d .
H87 H 0.5641 1.1888 0.9795 0.042 Uiso 1 1 calc R
C86 C 0.71275(17) 1.10842(9) 1.01461(8) 0.0360(3) Uani 1 1 d .
H86 H 0.7385 1.1471 1.0510 0.043 Uiso 1 1 calc R

loop_
_atom_site_aniso_label
_atom_site_aniso_U_11
_atom_site_aniso_U_22
_atom_site_aniso_U_33
_atom_site_aniso_U_23
_atom_site_aniso_U_13
_atom_site_aniso_U_12
C8 0.0140(4) 0.0166(4) 0.0160(4) -0.0006(3) -0.0025(3) -0.0010(3)
C61 0.0182(4) 0.0185(4) 0.0202(4) -0.0018(4) -0.0041(3) -0.0007(3)
C3 0.0133(4) 0.0146(4) 0.0164(4) -0.0009(3) -0.0025(3) -0.0006(3)
C69 0.0169(4) 0.0143(4) 0.0186(4) -0.0014(3) -0.0050(3) 0.0012(3)
C75 0.0176(4) 0.0152(4) 0.0168(4) -0.0019(3) -0.0035(3) 0.0002(3)
C11 0.0186(4) 0.0182(4) 0.0183(4) -0.0031(3) -0.0024(3) 0.0000(3)
C52 0.0137(4) 0.0143(4) 0.0170(4) 0.0004(3) -0.0017(3) -0.0003(3)
C31 0.0188(4) 0.0166(4) 0.0223(5) -0.0018(4) -0.0013(4) -0.0020(3)
C12 0.0171(4) 0.0193(4) 0.0191(4) -0.0027(3) -0.0030(3) 0.0007(3)
C4 0.0145(4) 0.0153(4) 0.0170(4) -0.0016(3) -0.0020(3) -0.0003(3)
C5 0.0161(4) 0.0155(4) 0.0198(4) -0.0023(3) -0.0021(3) -0.0014(3)
C32 0.0193(4) 0.0177(4) 0.0221(5) -0.0018(4) -0.0016(4) -0.0016(3)
C53 0.0128(4) 0.0147(4) 0.0169(4) 0.0002(3) -0.0017(3) 0.0000(3)
C7 0.0165(4) 0.0176(4) 0.0185(4) 0.0012(3) -0.0019(3) -0.0018(3)
C9 0.0184(4) 0.0202(4) 0.0157(4) -0.0009(3) -0.0017(3) -0.0020(3)
C56 0.0191(4) 0.0152(4) 0.0279(5) -0.0002(4) -0.0044(4) 0.0021(3)
C13 0.0152(4) 0.0161(4) 0.0203(4) -0.0021(3) -0.0039(3) 0.0011(3)
C19 0.0202(4) 0.0136(4) 0.0166(4) -0.0017(3) 0.0001(3) 0.0008(3)
C51 0.0155(4) 0.0160(4) 0.0186(4) -0.0004(3) -0.0021(3) -0.0008(3)
C58 0.0136(4) 0.0154(4) 0.0198(4) 0.0011(3) -0.0031(3) -0.0003(3)
C2 0.0142(4) 0.0149(4) 0.0168(4) -0.0010(3) -0.0025(3) -0.0003(3)
C59 0.0159(4) 0.0189(4) 0.0190(4) 0.0019(3) -0.0048(3) -0.0007(3)
C33 0.0181(4) 0.0183(4) 0.0195(4) -0.0032(3) -0.0027(3) -0.0002(3)
C1 0.0168(4) 0.0160(4) 0.0182(4) -0.0017(3) -0.0027(3) -0.0004(3)
C30 0.0205(5) 0.0200(5) 0.0212(5) -0.0026(4) 0.0003(4) 0.0006(4)
C6 0.0189(4) 0.0157(4) 0.0224(5) -0.0003(3) -0.0021(4) -0.0029(3)
C63 0.0169(4) 0.0150(4) 0.0198(4) -0.0009(3) -0.0012(3) 0.0001(3)
C60 0.0174(4) 0.0190(4) 0.0192(4) -0.0012(3) -0.0047(3) -0.0020(3)
C10 0.0205(4) 0.0194(4) 0.0167(4) -0.0034(3) -0.0019(3) -0.0017(3)
C24 0.0236(5) 0.0209(5) 0.0227(5) -0.0032(4) 0.0023(4) -0.0047(4)
C81 0.0219(5) 0.0172(4) 0.0231(5) -0.0013(4) -0.0007(4) 0.0011(4)
C62 0.0177(4) 0.0183(4) 0.0223(5) -0.0020(4) -0.0038(4) -0.0001(3)
C55 0.0170(4) 0.0164(4) 0.0201(4) -0.0017(3) -0.0012(3) 0.0001(3)
C34 0.0162(4) 0.0195(4) 0.0194(4) -0.0023(3) -0.0014(3) -0.0018(3)
C57 0.0168(4) 0.0174(4) 0.0259(5) 0.0024(4) -0.0064(4) 0.0008(3)
C35 0.0199(4) 0.0190(5) 0.0251(5) -0.0043(4) -0.0030(4) -0.0033(4)
C68 0.0187(4) 0.0194(5) 0.0225(5) -0.0019(4) -0.0027(4) -0.0023(3)
C20 0.0238(5) 0.0215(5) 0.0187(4) 0.0000(4) -0.0012(4) 0.0052(4)
C64 0.0215(5) 0.0210(5) 0.0191(4) -0.0003(4) -0.0027(4) 0.0007(4)
C26 0.0248(5) 0.0247(5) 0.0203(5) -0.0019(4) -0.0054(4) -0.0022(4)
C14 0.0188(4) 0.0218(5) 0.0225(5) 0.0006(4) -0.0035(4) -0.0008(4)
C66 0.0268(5) 0.0159(5) 0.0326(6) 0.0021(4) 0.0050(4) 0.0008(4)
C15 0.0202(5) 0.0216(5) 0.0352(6) 0.0068(4) -0.0065(4) -0.0023(4)
C54 0.0141(4) 0.0152(4) 0.0167(4) -0.0008(3) -0.0010(3) 0.0000(3)
C25 0.0198(4) 0.0150(4) 0.0166(4) -0.0028(3) -0.0018(3) 0.0002(3)
C83 0.0310(5) 0.0187(5) 0.0184(4) -0.0028(4) 0.0025(4) -0.0043(4)
C82 0.0274(5) 0.0182(5) 0.0211(5) -0.0011(4) 0.0004(4) -0.0005(4)
C65 0.0242(5) 0.0230(5) 0.0241(5) 0.0057(4) 0.0003(4) 0.0039(4)
C18 0.0190(4) 0.0207(5) 0.0233(5) -0.0054(4) -0.0046(4) 0.0015(4)
C70 0.0171(4) 0.0262(5) 0.0291(5) 0.0031(4) -0.0037(4) 0.0023(4)
C16 0.0212(5) 0.0157(5) 0.0495(7) -0.0026(5) -0.0110(5) -0.0004(4)
C72 0.0354(6) 0.0231(5) 0.0264(5) -0.0021(4) -0.0155(5) 0.0084(4)
C23 0.0352(6) 0.0238(5) 0.0279(6) -0.0026(4) 0.0104(5) -0.0078(5)
C76 0.0180(5) 0.0434(7) 0.0204(5) -0.0007(5) -0.0029(4) 0.0024(4)
C71 0.0220(5) 0.0282(6) 0.0367(6) -0.0014(5) -0.0110(5) 0.0068(4)
C67 0.0260(5) 0.0188(5) 0.0290(5) -0.0050(4) 0.0009(4) -0.0043(4)
C38 0.0345(6) 0.0206(5) 0.0205(5) -0.0001(4) -0.0039(4) -0.0049(4)
C17 0.0234(5) 0.0214(5) 0.0379(6) -0.0122(5) -0.0092(5) 0.0027(4)
C27 0.0396(7) 0.0315(6) 0.0193(5) -0.0019(4) -0.0092(5) -0.0022(5)
C36 0.0294(6) 0.0268(5) 0.0220(5) -0.0076(4) -0.0052(4) -0.0027(4)
C78 0.0318(6) 0.0290(6) 0.0274(6) -0.0009(5) -0.0150(5) 0.0008(5)
C74 0.0244(5) 0.0306(6) 0.0218(5) 0.0065(4) -0.0003(4) 0.0071(4)
C77 0.0192(5) 0.0475(8) 0.0292(6) -0.0032(5) -0.0080(4) 0.0044(5)
C80 0.0228(5) 0.0423(7) 0.0196(5) 0.0034(5) -0.0030(4) -0.0072(5)
C84 0.0361(6) 0.0264(6) 0.0211(5) -0.0041(4) -0.0014(4) -0.0029(5)
C21 0.0403(7) 0.0302(6) 0.0197(5) 0.0046(4) 0.0005(5) 0.0106(5)
C29 0.0289(6) 0.0270(6) 0.0228(5) -0.0012(4) 0.0057(4) -0.0008(4)
C28 0.0444(7) 0.0296(6) 0.0172(5) -0.0009(4) 0.0012(5) -0.0013(5)
C79 0.0342(7) 0.0503(8) 0.0197(5) 0.0062(5) -0.0077(5) -0.0095(6)
C73 0.0375(7) 0.0357(7) 0.0228(5) 0.0086(5) -0.0038(5) 0.0090(5)
C22 0.0506(8) 0.0258(6) 0.0236(6) 0.0055(5) 0.0102(5) 0.0016(5)
C37 0.0397(7) 0.0286(6) 0.0186(5) -0.0016(4) -0.0037(4) -0.0050(5)
C88 0.0380(6) 0.0209(5) 0.0230(5) -0.0038(4) 0.0029(5) -0.0007(4)
C85 0.0448(8) 0.0367(7) 0.0224(5) -0.0042(5) -0.0052(5) -0.0098(6)
C87 0.0560(9) 0.0203(5) 0.0250(6) -0.0056(4) 0.0072(6) -0.0038(5)
C86 0.0595(9) 0.0292(6) 0.0193(5) -0.0059(5) 0.0014(5) -0.0153(6)

loop_
_atom_type_symbol
_atom_type_description
_atom_type_scat_dispersion_real
_atom_type_scat_dispersion_imag
_atom_type_scat_source
C C 0.0033 0.0016 'International Tables Vol C Tables 4.2.6.8 and 6.1.1.4'
H H 0.0000 0.0000 'International Tables Vol C Tables 4.2.6.8 and 6.1.1.4'

loop_
_exptl_crystal_face_index_h
_exptl_crystal_face_index_k
_exptl_crystal_face_index_l
_exptl_crystal_face_perp_dist
-4.00 -1.00 -1.00 0.0320
4.00 1.00 1.00 0.0600
-3.00 -3.00 -1.00 0.0900
3.00 -3.00 1.00 0.0900
0.00 0.00 1.00 0.0200
0.00 0.00 -1.00 0.0200
0.00 1.00 0.00 0.1190

loop_
_geom_angle_atom_site_label_1
_geom_angle_atom_site_label_2
_geom_angle_atom_site_label_3
_geom_angle
C7 C8 C3 120.85(9)
C7 C8 C9 118.24(9)
C9 C8 C3 120.90(9)
C62 C61 C51 177.40(12)
C8 C3 C4 117.46(9)
C8 C3 C2 117.30(9)
C2 C3 C4 125.24(9)
C70 C69 C52 119.82(9)
C74 C69 C52 120.72(9)
C74 C69 C70 118.84(10)
C76 C75 C54 119.33(9)
C80 C75 C54 121.59(9)
C80 C75 C76 118.68(10)
C12 C11 C1 176.63(11)
C53 C52 C69 125.95(9)
C51 C52 C69 114.68(9)
C51 C52 C53 119.37(9)
C32 C31 C5 175.84(11)
C11 C12 C13 177.60(11)
C3 C4 C25 124.95(9)
C5 C4 C3 119.41(9)
C5 C4 C25 115.65(9)
C4 C5 C31 121.24(9)
C4 C5 C6 121.57(9)
C6 C5 C31 117.19(9)
C31 C32 C33 176.42(12)
C52 C53 C54 124.66(9)
C58 C53 C52 117.66(9)
C58 C53 C54 117.67(9)
C8 C7 H7 119.6
C6 C7 C8 120.77(9)
C6 C7 H7 119.6
C8 C9 H9 119.6
C10 C9 C8 120.89(9)
C10 C9 H9 119.6
C55 C56 H56 120.0
C57 C56 H56 120.0
C57 C56 C55 119.97(10)
C14 C13 C12 120.14(9)
C18 C13 C12 120.29(10)
C18 C13 C14 119.57(10)
C24 C19 C2 119.49(9)
C20 C19 C2 120.98(9)
C20 C19 C24 119.10(10)
C52 C51 C61 120.05(9)
C52 C51 C60 121.51(9)
C60 C51 C61 118.42(9)
C59 C58 C53 120.81(9)
C59 C58 C57 118.43(9)
C57 C58 C53 120.76(9)
C3 C2 C19 125.66(9)
C1 C2 C3 119.57(9)
C1 C2 C19 114.77(9)
C58 C59 H59 119.7
C60 C59 C58 120.67(9)
C60 C59 H59 119.7
C34 C33 C32 120.39(10)
C34 C33 C38 119.42(10)
C38 C33 C32 120.17(10)
C2 C1 C11 121.18(9)
C2 C1 C10 121.65(9)
C10 C1 C11 117.16(9)
C25 C30 H30 119.7
C29 C30 H30 119.7
C29 C30 C25 120.55(11)
C5 C6 H6 120.0
C7 C6 C5 119.94(9)
C7 C6 H6 120.0
C68 C63 C62 120.95(10)
C68 C63 C64 119.67(10)
C64 C63 C62 119.37(9)
C51 C60 H60 120.0
C59 C60 C51 119.94(9)
C59 C60 H60 120.0
C9 C10 C1 119.69(9)
C9 C10 H10 120.2
C1 C10 H10 120.2
C19 C24 H24 119.8
C23 C24 C19 120.35(12)
C23 C24 H24 119.8
C82 C81 C55 176.84(12)
C61 C62 C63 175.99(12)
C56 C55 C81 117.78(9)
C54 C55 C56 121.58(10)
C54 C55 C81 120.63(10)
C33 C34 H34 119.9
C35 C34 C33 120.28(10)
C35 C34 H34 119.9
C56 C57 C58 120.59(10)
C56 C57 H57 119.7
C58 C57 H57 119.7
C34 C35 H35 120.0
C34 C35 C36 119.96(10)
C36 C35 H35 120.0
C63 C68 H68 120.1
C67 C68 C63 119.85(10)
C67 C68 H68 120.1
C19 C20 H20 119.8
C19 C20 C21 120.47(11)
C21 C20 H20 119.8
C63 C64 H64 120.0
C65 C64 C63 119.90(10)
C65 C64 H64 120.0
C25 C26 H26 119.8
C27 C26 H26 119.8
C27 C26 C25 120.39(11)
C13 C14 H14 120.0
C15 C14 C13 119.90(11)
C15 C14 H14 120.0
C65 C66 H66 119.8
C65 C66 C67 120.35(10)
C67 C66 H66 119.8
C14 C15 H15 119.9
C16 C15 C14 120.20(11)
C16 C15 H15 119.9
C53 C54 C75 125.24(9)
C55 C54 C75 115.33(9)
C55 C54 C53 119.37(9)
C30 C25 C4 121.07(9)
C30 C25 C26 118.96(10)
C26 C25 C4 119.81(9)
C84 C83 C82 119.79(11)
C84 C83 C88 119.49(11)
C88 C83 C82 120.72(12)
C81 C82 C83 177.56(13)
C64 C65 H65 119.9
C66 C65 C64 120.17(11)
C66 C65 H65 119.9
C13 C18 H18 120.0
C17 C18 C13 119.94(11)
C17 C18 H18 120.0
C69 C70 H70 119.6
C71 C70 C69 120.89(11)
C71 C70 H70 119.6
C15 C16 H16 119.9
C15 C16 C17 120.27(11)
C17 C16 H16 119.9
C71 C72 H72 120.0
C71 C72 C73 119.94(11)
C73 C72 H72 120.0
C24 C23 H23 120.0
C22 C23 C24 119.98(12)
C22 C23 H23 120.0
C75 C76 H76 119.6
C75 C76 C77 120.75(11)
C77 C76 H76 119.6
C70 C71 H71 120.1
C72 C71 C70 119.85(11)
C72 C71 H71 120.1
C68 C67 H67 120.0
C66 C67 C68 120.05(11)
C66 C67 H67 120.0
C33 C38 H38 120.0
C37 C38 C33 119.98(11)
C37 C38 H38 120.0
C18 C17 H17 119.9
C16 C17 C18 120.11(11)
C16 C17 H17 119.9
C26 C27 H27 119.9
C28 C27 C26 120.13(12)
C28 C27 H27 119.9
C35 C36 H36 119.9
C37 C36 C35 120.13(11)
C37 C36 H36 119.9
C77 C78 H78 120.1
C77 C78 C79 119.72(11)
C79 C78 H78 120.1
C69 C74 H74 119.9
C69 C74 C73 120.22(11)
C73 C74 H74 119.9
C76 C77 H77 120.0
C78 C77 C76 120.01(12)
C78 C77 H77 120.0
C75 C80 H80 119.7
C75 C80 C79 120.68(11)
C79 C80 H80 119.7
C83 C84 H84 119.8
C85 C84 C83 120.35(13)
C85 C84 H84 119.8
C20 C21 H21 119.9
C22 C21 C20 120.12(12)
C22 C21 H21 119.9
C30 C29 H29 120.0
C28 C29 C30 120.07(11)
C28 C29 H29 120.0
C27 C28 H28 120.1
C29 C28 C27 119.87(11)
C29 C28 H28 120.1
C78 C79 C80 120.14(12)
C78 C79 H79 119.9
C80 C79 H79 119.9
C72 C73 C74 120.26(12)
C72 C73 H73 119.9
C74 C73 H73 119.9
C23 C22 C21 119.98(11)
C23 C22 H22 120.0
C21 C22 H22 120.0
C38 C37 H37 119.9
C36 C37 C38 120.23(11)
C36 C37 H37 119.9
C83 C88 H88 120.2
C87 C88 C83 119.60(13)
C87 C88 H88 120.2
C84 C85 H85 120.1
C84 C85 C86 119.87(14)
C86 C85 H85 120.1
C88 C87 H87 119.7
C86 C87 C88 120.58(13)
C86 C87 H87 119.7
C85 C86 H86 119.9
C87 C86 C85 120.11(12)
C87 C86 H86 119.9

loop_
_geom_bond_atom_site_label_1
_geom_bond_atom_site_label_2
_geom_bond_distance
C8 C3 1.4364(14)
C8 C7 1.4159(14)
C8 C9 1.4159(14)
C61 C51 1.4295(14)
C61 C62 1.2041(15)
C3 C4 1.4416(14)
C3 C2 1.4395(14)
C69 C52 1.4931(14)
C69 C70 1.3920(15)
C69 C74 1.3918(15)
C75 C54 1.4939(14)
C75 C76 1.3897(15)
C75 C80 1.3874(15)
C11 C12 1.2044(15)
C11 C1 1.4336(14)
C52 C53 1.4361(14)
C52 C51 1.4022(14)
C31 C5 1.4339(14)
C31 C32 1.2053(15)
C12 C13 1.4330(14)
C4 C5 1.3980(14)
C4 C25 1.4933(14)
C5 C6 1.4176(15)
C32 C33 1.4315(15)
C53 C58 1.4360(14)
C53 C54 1.4365(14)
C7 H7 0.9500
C7 C6 1.3591(15)
C9 H9 0.9500
C9 C10 1.3595(15)
C56 H56 0.9500
C56 C55 1.4166(15)
C56 C57 1.3610(15)
C13 C14 1.4014(15)
C13 C18 1.3989(15)
C19 C2 1.4938(14)
C19 C24 1.3997(15)
C19 C20 1.3898(15)
C51 C60 1.4158(14)
C58 C59 1.4159(14)
C58 C57 1.4182(14)
C2 C1 1.3977(14)
C59 H59 0.9500
C59 C60 1.3619(15)
C33 C34 1.3993(15)
C33 C38 1.4005(15)
C1 C10 1.4177(14)
C30 H30 0.9500
C30 C25 1.3945(15)
C30 C29 1.3910(16)
C6 H6 0.9500
C63 C62 1.4309(14)
C63 C68 1.3997(15)
C63 C64 1.4033(15)
C60 H60 0.9500
C10 H10 0.9500
C24 H24 0.9500
C24 C23 1.3916(17)
C81 C55 1.4355(15)
C81 C82 1.2034(16)
C55 C54 1.3989(14)
C34 H34 0.9500
C34 C35 1.3901(15)
C57 H57 0.9500
C35 H35 0.9500
C35 C36 1.3909(16)
C68 H68 0.9500
C68 C67 1.3916(16)
C20 H20 0.9500
C20 C21 1.3902(16)
C64 H64 0.9500
C64 C65 1.3878(16)
C26 H26 0.9500
C26 C25 1.3963(15)
C26 C27 1.3903(17)
C14 H14 0.9500
C14 C15 1.3893(16)
C66 H66 0.9500
C66 C65 1.3872(18)
C66 C67 1.3905(18)
C15 H15 0.9500
C15 C16 1.3865(19)
C83 C82 1.4316(16)
C83 C84 1.3976(18)
C83 C88 1.4007(17)
C65 H65 0.9500
C18 H18 0.9500
C18 C17 1.3913(16)
C70 H70 0.9500
C70 C71 1.3913(16)
C16 H16 0.9500
C16 C17 1.3875(19)
C72 H72 0.9500
C72 C71 1.3807(19)
C72 C73 1.3860(19)
C23 H23 0.9500
C23 C22 1.386(2)
C76 H76 0.9500
C76 C77 1.3901(17)
C71 H71 0.9500
C67 H67 0.9500
C38 H38 0.9500
C38 C37 1.3907(16)
C17 H17 0.9500
C27 H27 0.9500
C27 C28 1.390(2)
C36 H36 0.9500
C36 C37 1.3897(18)
C78 H78 0.9500
C78 C77 1.3828(19)
C78 C79 1.3831(19)
C74 H74 0.9500
C74 C73 1.3942(17)
C77 H77 0.9500
C80 H80 0.9500
C80 C79 1.3900(17)
C84 H84 0.9500
C84 C85 1.3890(18)
C21 H21 0.9500
C21 C22 1.388(2)
C29 H29 0.9500
C29 C28 1.3859(19)
C28 H28 0.9500
C79 H79 0.9500
C73 H73 0.9500
C22 H22 0.9500
C37 H37 0.9500
C88 H88 0.9500
C88 C87 1.3923(18)
C85 H85 0.9500
C85 C86 1.391(2)
C87 H87 0.9500
C87 C86 1.383(2)
C86 H86 0.9500
